data_2217235
loop_
_publ_author_name
'Fu, Li-Hai'

_publ_section_title
;
 2,2',6,6'-Tetramethyl-4,4'-bipyridine
;
_journal_coeditor_code OM2191
_journal_issue 1
_journal_name_full 'Acta Crystallographica Section E'
_journal_page_first o127
_journal_page_last o127
_journal_paper_doi 10.1107/S1600536807063040
_journal_volume 64
_journal_year 2008
_chemical_formula_iupac 'C14 H16 N2'
_chemical_formula_moiety 'C14 H16 N2'
_chemical_formula_sum 'C14 H16 N2'
_chemical_formula_weight 212.29
_chemical_name_systematic
;
2,2',6,6'-Tetramethyl-4,4'-bipyridine
;
_space_group_IT_number 88
_symmetry_cell_setting tetragonal
_symmetry_space_group_name_Hall '-I 4ad'
_symmetry_space_group_name_H-M 'I 41/a :2'
_atom_sites_solution_hydrogens geom
_atom_sites_solution_primary direct
_atom_sites_solution_secondary difmap
_audit_creation_method SHELXL-97
_cell_angle_alpha 90.00
_cell_angle_beta 90.00
_cell_angle_gamma 90.00
_cell_formula_units_Z 16
_cell_length_a 21.9827(10)
_cell_length_b 21.9827(10)
_cell_length_c 10.1569(6)
_cell_measurement_reflns_used 352
_cell_measurement_temperature 293(2)
_cell_measurement_theta_max 24.80
_cell_measurement_theta_min 2.62
_cell_volume 4908.2(4)
_computing_cell_refinement 'SAINT (Bruker, 2004)'
_computing_data_collection 'APEX2 (Bruker, 2004)'
_computing_data_reduction SAINT
_computing_molecular_graphics SHELXTL
_computing_publication_material 'SHELXTL and local programs'
_computing_structure_refinement SHELXTL
_computing_structure_solution 'SHELXTL (Sheldrick, 2001)'
_diffrn_ambient_temperature 293(2)
_diffrn_measured_fraction_theta_full 1.000
_diffrn_measured_fraction_theta_max 0.971
_diffrn_measurement_device_type 'Bruker SMART APEXII'
_diffrn_measurement_method '\f and \w'
_diffrn_radiation_monochromator graphite
_diffrn_radiation_source 'fine-focus sealed tube'
_diffrn_radiation_type MoK\a
_diffrn_radiation_wavelength 0.71073
_diffrn_reflns_av_R_equivalents 0.0305
_diffrn_reflns_av_sigmaI/netI 0.0234
_diffrn_reflns_limit_h_max 28
_diffrn_reflns_limit_h_min -28
_diffrn_reflns_limit_k_max 29
_diffrn_reflns_limit_k_min -21
_diffrn_reflns_limit_l_max 13
_diffrn_reflns_limit_l_min -12
_diffrn_reflns_number 14604
_diffrn_reflns_theta_full 25.00
_diffrn_reflns_theta_max 28.28
_diffrn_reflns_theta_min 1.85
_diffrn_standards_decay_% 0
_exptl_absorpt_coefficient_mu 0.068
_exptl_absorpt_correction_T_max 0.9822
_exptl_absorpt_correction_T_min 0.9786
_exptl_absorpt_correction_type multi-scan
_exptl_absorpt_process_details '(SADABS; Bruker, 2004)'
_exptl_crystal_colour yellow
_exptl_crystal_density_diffrn 1.149
_exptl_crystal_density_method 'not measured'
_exptl_crystal_description block
_exptl_crystal_F_000 1824
_exptl_crystal_size_max 0.32
_exptl_crystal_size_mid 0.26
_exptl_crystal_size_min 0.26
_refine_diff_density_max 0.222
_refine_diff_density_min -0.183
_refine_ls_extinction_coef 0
_refine_ls_extinction_method none
_refine_ls_goodness_of_fit_ref 1.057
_refine_ls_hydrogen_treatment constr
_refine_ls_matrix_type full
_refine_ls_number_parameters 149
_refine_ls_number_reflns 2959
_refine_ls_number_restraints 0
_refine_ls_restrained_S_all 1.057
_refine_ls_R_factor_all 0.0715
_refine_ls_R_factor_gt 0.0514
_refine_ls_shift/su_max 0.002
_refine_ls_shift/su_mean 0.000
_refine_ls_structure_factor_coef Fsqd
_refine_ls_weighting_details 'calc w=1/[\s^2^(Fo^2^)+(0.0889P)^2^+1.2656P] where P=(Fo^2^+2Fc^2^)/3'
_refine_ls_weighting_scheme calc
_refine_ls_wR_factor_gt 0.1509
_refine_ls_wR_factor_ref 0.1645
_reflns_number_gt 2112
_reflns_number_total 2959
_reflns_threshold_expression >2sigma(I)
_cod_data_source_file om2191.cif
_cod_data_source_block I
_cod_original_sg_symbol_H-M 'I 41/a'
_cod_database_code 2217235
_cod_database_fobs_code 2217235

loop_
_symmetry_equiv_pos_as_xyz
'x, y, z'
'-x+1/2, -y, z+1/2'
'-y+3/4, x+1/4, z+1/4'
'y+3/4, -x+3/4, z+3/4'
'x+1/2, y+1/2, z+1/2'
'-x+1, -y+1/2, z+1'
'-y+5/4, x+3/4, z+3/4'
'y+5/4, -x+5/4, z+5/4'
'-x, -y, -z'
'x-1/2, y, -z-1/2'
'y-3/4, -x-1/4, -z-1/4'
'-y-3/4, x-3/4, -z-3/4'
'-x+1/2, -y+1/2, -z+1/2'
'x, y+1/2, -z'
'y-1/4, -x+1/4, -z+1/4'
'-y-1/4, x-1/4, -z-1/4'

loop_
_atom_site_type_symbol
_atom_site_label
_atom_site_fract_x
_atom_site_fract_y
_atom_site_fract_z
_atom_site_U_iso_or_equiv
_atom_site_adp_type
_atom_site_calc_flag
_atom_site_refinement_flags
_atom_site_occupancy
N N1 0.36926(6) 0.13022(6) -0.07996(14) 0.0547(4) Uani d . 1
N N2 0.14766(6) 0.34910(6) 0.10403(13) 0.0501(3) Uani d . 1
C C1 0.33348(7) 0.12075(7) 0.02437(16) 0.0486(4) Uani d . 1
C C2 0.28970(6) 0.16252(6) 0.06394(15) 0.0442(3) Uani d . 1
H H2 0.2659 0.1545 0.1377 0.053 Uiso calc R 1
C C3 0.28130(6) 0.21610(6) -0.00610(14) 0.0415(3) Uani d . 1
C C4 0.31887(7) 0.22525(7) -0.11452(16) 0.0509(4) Uani d . 1
H H4 0.3149 0.2604 -0.1649 0.061 Uiso calc R 1
C C5 0.36228(7) 0.18207(8) -0.14767(16) 0.0551(4) Uani d . 1
C C6 0.14380(6) 0.29160(7) 0.14839(15) 0.0453(4) Uani d . 1
C C7 0.18561(6) 0.24730(7) 0.11270(15) 0.0449(4) Uani d . 1
H H7 0.1805 0.2075 0.1420 0.054 Uiso calc R 1
C C8 0.23495(6) 0.26192(6) 0.03364(14) 0.0411(3) Uani d . 1
C C9 0.23940(7) 0.32206(6) -0.00853(16) 0.0483(4) Uani d . 1
H H9 0.2722 0.3343 -0.0600 0.058 Uiso calc R 1
C C10 0.19490(7) 0.36346(6) 0.02641(16) 0.0504(4) Uani d . 1
C C11 0.34380(10) 0.06300(8) 0.1000(2) 0.0704(5) Uani d . 1
H H11A 0.3147 0.0330 0.0727 0.106 Uiso calc R 1
H H11B 0.3391 0.0708 0.1924 0.106 Uiso calc R 1
H H11C 0.3842 0.0483 0.0832 0.106 Uiso calc R 1
C C12 0.40499(10) 0.19262(11) -0.2612(2) 0.0815(6) Uani d . 1
H H12A 0.4440 0.2051 -0.2282 0.122 Uiso calc R 1
H H12B 0.3888 0.2238 -0.3173 0.122 Uiso calc R 1
H H12C 0.4094 0.1556 -0.3106 0.122 Uiso calc R 1
C C13 0.09245(7) 0.27763(9) 0.24106(17) 0.0588(4) Uani d . 1
H H13A 0.1058 0.2836 0.3301 0.088 Uiso calc R 1
H H13B 0.0799 0.2361 0.2295 0.088 Uiso calc R 1
H H13C 0.0588 0.3042 0.2228 0.088 Uiso calc R 1
C C14 0.19686(10) 0.42776(8) -0.0243(2) 0.0759(6) Uani d . 1
H H14A 0.1633 0.4344 -0.0832 0.114 Uiso calc R 1
H H14B 0.2344 0.4344 -0.0703 0.114 Uiso calc R 1
H H14C 0.1940 0.4556 0.0484 0.114 Uiso calc R 1

loop_
_atom_site_aniso_label
_atom_site_aniso_U_11
_atom_site_aniso_U_22
_atom_site_aniso_U_33
_atom_site_aniso_U_12
_atom_site_aniso_U_13
_atom_site_aniso_U_23
N1 0.0522(7) 0.0543(8) 0.0574(8) 0.0114(6) 0.0035(6) -0.0052(6)
N2 0.0475(7) 0.0470(7) 0.0558(8) 0.0060(5) 0.0012(6) -0.0011(6)
C1 0.0492(8) 0.0439(8) 0.0527(9) 0.0059(6) -0.0042(7) -0.0017(6)
C2 0.0426(7) 0.0413(7) 0.0487(8) 0.0012(6) 0.0013(6) 0.0010(6)
C3 0.0363(7) 0.0388(7) 0.0495(8) -0.0006(5) -0.0014(6) -0.0011(6)
C4 0.0512(8) 0.0480(8) 0.0537(9) 0.0045(6) 0.0070(7) 0.0061(7)
C5 0.0518(9) 0.0597(10) 0.0539(9) 0.0059(7) 0.0080(7) -0.0024(7)
C6 0.0385(7) 0.0505(8) 0.0469(8) 0.0001(6) -0.0023(6) -0.0008(6)
C7 0.0427(7) 0.0400(7) 0.0519(8) -0.0006(6) 0.0013(6) 0.0047(6)
C8 0.0384(7) 0.0380(7) 0.0470(8) 0.0010(5) -0.0017(6) 0.0004(6)
C9 0.0446(8) 0.0423(8) 0.0579(9) 0.0005(6) 0.0063(7) 0.0056(6)
C10 0.0503(8) 0.0403(8) 0.0606(9) 0.0038(6) 0.0010(7) 0.0022(7)
C11 0.0815(13) 0.0534(10) 0.0764(13) 0.0223(9) 0.0073(10) 0.0065(9)
C12 0.0752(13) 0.0951(15) 0.0743(13) 0.0159(11) 0.0300(10) 0.0069(11)
C13 0.0466(9) 0.0706(11) 0.0590(10) 0.0001(7) 0.0070(7) 0.0017(8)
C14 0.0772(13) 0.0447(9) 0.1057(16) 0.0116(8) 0.0158(11) 0.0139(9)

loop_
_atom_type_symbol
_atom_type_description
_atom_type_scat_dispersion_real
_atom_type_scat_dispersion_imag
_atom_type_scat_source
C C 0.0033 0.0016 'International Tables Vol C Tables 4.2.6.8 and 6.1.1.4'
H H 0.0000 0.0000 'International Tables Vol C Tables 4.2.6.8 and 6.1.1.4'
N N 0.0061 0.0033 'International Tables Vol C Tables 4.2.6.8 and 6.1.1.4'

loop_
_geom_angle_atom_site_label_1
_geom_angle_atom_site_label_2
_geom_angle_atom_site_label_3
_geom_angle
C1 N1 C5 118.18(13)
C10 N2 C6 117.84(12)
N1 C1 C2 122.29(14)
N1 C1 C11 116.65(14)
C2 C1 C11 121.04(15)
C3 C2 C1 120.29(14)
C3 C2 H2 119.9
C1 C2 H2 119.9
C2 C3 C4 116.71(13)
C2 C3 C8 121.74(13)
C4 C3 C8 121.55(13)
C5 C4 C3 120.10(14)
C5 C4 H4 120.0
C3 C4 H4 120.0
N1 C5 C4 122.42(15)
N1 C5 C12 116.94(15)
C4 C5 C12 120.63(16)
N2 C6 C7 122.05(13)
N2 C6 C13 116.73(13)
C7 C6 C13 121.21(14)
C6 C7 C8 120.44(13)
C6 C7 H7 119.8
C8 C7 H7 119.8
C7 C8 C9 116.92(13)
C7 C8 C3 122.38(12)
C9 C8 C3 120.70(13)
C10 C9 C8 119.74(13)
C10 C9 H9 120.1
C8 C9 H9 120.1
N2 C10 C9 122.93(13)
N2 C10 C14 116.37(14)
C9 C10 C14 120.69(15)
C1 C11 H11A 109.5
C1 C11 H11B 109.5
H11A C11 H11B 109.5
C1 C11 H11C 109.5
H11A C11 H11C 109.5
H11B C11 H11C 109.5
C5 C12 H12A 109.5
C5 C12 H12B 109.5
H12A C12 H12B 109.5
C5 C12 H12C 109.5
H12A C12 H12C 109.5
H12B C12 H12C 109.5
C6 C13 H13A 109.5
C6 C13 H13B 109.5
H13A C13 H13B 109.5
C6 C13 H13C 109.5
H13A C13 H13C 109.5
H13B C13 H13C 109.5
C10 C14 H14A 109.5
C10 C14 H14B 109.5
H14A C14 H14B 109.5
C10 C14 H14C 109.5
H14A C14 H14C 109.5
H14B C14 H14C 109.5

loop_
_geom_bond_atom_site_label_1
_geom_bond_atom_site_label_2
_geom_bond_distance
N1 C1 1.336(2)
N1 C5 1.340(2)
N2 C10 1.341(2)
N2 C6 1.3446(19)
C1 C2 1.389(2)
C1 C11 1.501(2)
C2 C3 1.3885(19)
C2 H2 0.9300
C3 C4 1.391(2)
C3 C8 1.4886(19)
C4 C5 1.388(2)
C4 H4 0.9300
C5 C12 1.505(2)
C6 C7 1.387(2)
C6 C13 1.502(2)
C7 C8 1.3873(19)
C7 H7 0.9300
C8 C9 1.3931(19)
C9 C10 1.383(2)
C9 H9 0.9300
C10 C14 1.505(2)
C11 H11A 0.9600
C11 H11B 0.9600
C11 H11C 0.9600
C12 H12A 0.9600
C12 H12B 0.9600
C12 H12C 0.9600
C13 H13A 0.9600
C13 H13B 0.9600
C13 H13C 0.9600
C14 H14A 0.9600
C14 H14B 0.9600
C14 H14C 0.9600

loop_
_geom_torsion_atom_site_label_1
_geom_torsion_atom_site_label_2
_geom_torsion_atom_site_label_3
_geom_torsion_atom_site_label_4
_geom_torsion
_geom_torsion_publ_flag
C5 N1 C1 C2 0.2(2) ?
C5 N1 C1 C11 -178.33(16) ?
N1 C1 C2 C3 0.7(2) ?
C11 C1 C2 C3 179.13(15) ?
C1 C2 C3 C4 -0.6(2) ?
C1 C2 C3 C8 -179.86(13) ?
C2 C3 C4 C5 -0.3(2) ?
C8 C3 C4 C5 178.97(14) ?
C1 N1 C5 C4 -1.1(2) ?
C1 N1 C5 C12 177.52(16) ?
C3 C4 C5 N1 1.2(3) ?
C3 C4 C5 C12 -177.38(16) ?
C10 N2 C6 C7 -2.2(2) ?
C10 N2 C6 C13 176.71(14) ?
N2 C6 C7 C8 2.9(2) ?
C13 C6 C7 C8 -175.91(14) ?
C6 C7 C8 C9 -1.0(2) ?
C6 C7 C8 C3 179.37(13) ?
C2 C3 C8 C7 -20.9(2) y
C4 C3 C8 C7 159.85(14) y
C2 C3 C8 C9 159.45(14) y
C4 C3 C8 C9 -19.8(2) y
C7 C8 C9 C10 -1.5(2) ?
C3 C8 C9 C10 178.14(14) ?
C6 N2 C10 C9 -0.4(2) ?
C6 N2 C10 C14 178.45(16) ?
C8 C9 C10 N2 2.3(3) ?
C8 C9 C10 C14 -176.52(16) ?

loop_
_cod_related_entry_id
_cod_related_entry_database
_cod_related_entry_code
1 ChemSpider 2043169
